data_4074142
loop_
_publ_author_name
'Lis, Jr., Edward C.'
'Delafuente, David A.'
'Lin, Yunqing'
'Mocella, Christopher J.'
'Todd, Michael A.'
'Liu, Weijun'
'Sabat, Michal'
'Myers, William H.'
'Harman, W. Dean'

_publ_section_title
;
 The Uncommon Reactivity of Dihapto-Coordinated Nitrile, Ketone, and
 Alkene Ligands When Bound to a Powerful \p-Base
;
_journal_issue 21
_journal_name_full Organometallics
_journal_page_first 5051
_journal_page_last 5058
_journal_paper_doi 10.1021/om060434o
_journal_volume 25
_journal_year 2006
_chemical_formula_sum 'C22 H26 B Br Mo N10 O'
_chemical_formula_weight 633.19
_chemical_name_systematic ?
_space_group_IT_number 7
_symmetry_cell_setting monoclinic
_symmetry_space_group_name_Hall 'P -2yac'
_symmetry_space_group_name_H-M 'P 1 n 1'
_atom_sites_solution_hydrogens difmap
_atom_sites_solution_primary direct
_atom_sites_solution_secondary difmap
_audit_creation_method SHELXL-97
_cell_angle_alpha 90.00
_cell_angle_beta 99.3510(10)
_cell_angle_gamma 90.00
_cell_formula_units_Z 2
_cell_length_a 10.0685(6)
_cell_length_b 7.6424(5)
_cell_length_c 17.0127(10)
_cell_measurement_reflns_used 6873
_cell_measurement_temperature 153(2)
_cell_measurement_theta_max 32.377
_cell_measurement_theta_min 3.363
_cell_volume 1291.69(14)
_computing_cell_refinement 'Bruker SMART'
_computing_data_collection 'Bruker SMART'
_computing_data_reduction 'Bruker SAINT'
_computing_molecular_graphics 'Bruker SHELXTL'
_computing_publication_material 'Bruker SHELXTL'
_computing_structure_refinement 'SHELXL-97 (Sheldrick, 1997)'
_computing_structure_solution 'SHELXS-97 (Sheldrick, 1990)'
_diffrn_ambient_temperature 153(2)
_diffrn_measured_fraction_theta_full 0.950
_diffrn_measured_fraction_theta_max 0.950
_diffrn_measurement_device_type 'Bruker SMART APEX CCD area detector'
_diffrn_measurement_method 'phi and omega scans'
_diffrn_radiation_monochromator graphite
_diffrn_radiation_source 'fine-focus sealed tube'
_diffrn_radiation_type MoK\a
_diffrn_radiation_wavelength 0.71073
_diffrn_reflns_av_R_equivalents 0.0280
_diffrn_reflns_av_sigmaI/netI 0.0284
_diffrn_reflns_limit_h_max 14
_diffrn_reflns_limit_h_min -15
_diffrn_reflns_limit_k_max 11
_diffrn_reflns_limit_k_min -11
_diffrn_reflns_limit_l_max 24
_diffrn_reflns_limit_l_min -24
_diffrn_reflns_number 14966
_diffrn_reflns_theta_full 32.39
_diffrn_reflns_theta_max 32.39
_diffrn_reflns_theta_min 3.36
_exptl_absorpt_coefficient_mu 2.091
_exptl_absorpt_correction_T_max 0.801920
_exptl_absorpt_correction_T_min 0.619646
_exptl_absorpt_correction_type empirical
_exptl_absorpt_process_details 'Bruker SADABS'
_exptl_crystal_colour greenish
_exptl_crystal_density_diffrn 1.628
_exptl_crystal_density_meas 0
_exptl_crystal_density_method 'not measured'
_exptl_crystal_description plate
_exptl_crystal_F_000 636
_exptl_crystal_size_max 0.24
_exptl_crystal_size_mid 0.24
_exptl_crystal_size_min 0.09
_refine_diff_density_max 0.949
_refine_diff_density_min -0.372
_refine_diff_density_rms 0.102
_refine_ls_abs_structure_details 'Flack H D (1983), Acta Cryst. A39, 876-881'
_refine_ls_abs_structure_Flack 0.024(5)
_refine_ls_extinction_coef none
_refine_ls_extinction_method none
_refine_ls_goodness_of_fit_ref 1.074
_refine_ls_hydrogen_treatment refined
_refine_ls_matrix_type full
_refine_ls_number_parameters 430
_refine_ls_number_reflns 8109
_refine_ls_number_restraints 2
_refine_ls_restrained_S_all 1.074
_refine_ls_R_factor_all 0.0325
_refine_ls_R_factor_gt 0.0313
_refine_ls_shift/su_max 0.001
_refine_ls_shift/su_mean 0.000
_refine_ls_structure_factor_coef Fsqd
_refine_ls_weighting_details 'calc w=1/[\s^2^(Fo^2^)+(0.0462P)^2^+0.5034P] where P=(Fo^2^+2Fc^2^)/3'
_refine_ls_weighting_scheme calc
_refine_ls_wR_factor_gt 0.0759
_refine_ls_wR_factor_ref 0.0766
_reflns_number_gt 7872
_reflns_number_total 8109
_reflns_threshold_expression >2sigma(I)
_cod_data_source_file om060434osi20060518_120500.cif
_cod_data_source_block c22h26bbrmon10o
_cod_depositor_comments
;
The following automatic conversions were performed:

'_symmetry_cell_setting' value 'Monoclinic' changed to 'monoclinic'
according to /home/saulius/struct/CIF-dictionaries/cif_core.dic
dictionary named 'cif_core.dic' version 2.4.1 from 2010-06-29.

Automatic conversion script
Id: cif_fix_values 1715 2011-07-08 13:25:40Z adriana 
;
_cod_original_sg_symbol_H-M Pn
_cod_database_code 4074142

loop_
_symmetry_equiv_pos_as_xyz
'x, y, z'
'x+1/2, -y, z+1/2'

loop_
_atom_site_label
_atom_site_type_symbol
_atom_site_fract_x
_atom_site_fract_y
_atom_site_fract_z
_atom_site_U_iso_or_equiv
_atom_site_adp_type
_atom_site_occupancy
_atom_site_symmetry_multiplicity
_atom_site_calc_flag
Mo Mo 0.241388(16) 0.80846(2) 0.888997(13) 0.01460(4) Uani 1 1 d
Br Br 0.71096(2) 0.61646(4) 0.776743(16) 0.02544(6) Uani 1 1 d
O1 O 0.0252(2) 1.0443(3) 0.81070(15) 0.0300(4) Uani 1 1 d
N1 N 0.4035(2) 0.6358(3) 0.95392(13) 0.0184(4) Uani 1 1 d
N2 N 0.4079(2) 0.6034(3) 1.03321(13) 0.0182(4) Uani 1 1 d
N3 N 0.1126(2) 0.6728(3) 0.96261(13) 0.0183(4) Uani 1 1 d
N4 N 0.1621(2) 0.6240(3) 1.03904(14) 0.0191(4) Uani 1 1 d
N5 N 0.2750(2) 0.9608(3) 0.99916(13) 0.0195(4) Uani 1 1 d
N6 N 0.3050(2) 0.8841(3) 1.07179(13) 0.0194(4) Uani 1 1 d
N7 N 0.3968(2) 0.9793(3) 0.85526(13) 0.0182(4) Uani 1 1 d
N8 N 0.5936(2) 1.0931(3) 0.84305(16) 0.0252(5) Uani 1 1 d
N9 N 0.2703(2) 0.6680(3) 0.78512(13) 0.0183(4) Uani 1 1 d
N10 N 0.1114(2) 0.9478(3) 0.84193(13) 0.0181(4) Uani 1 1 d
C1 C 0.1771(3) 0.5962(3) 0.81219(15) 0.0178(4) Uani 1 1 d
C2 C 0.0838(3) 0.4510(4) 0.78729(19) 0.0245(5) Uani 1 1 d
C3 C 0.3338(3) 0.6516(4) 0.71355(16) 0.0196(5) Uani 1 1 d
C4 C 0.3125(3) 0.8125(3) 0.66232(15) 0.0188(4) Uani 1 1 d
C5 C 0.4197(3) 0.8825(4) 0.63017(18) 0.0250(5) Uani 1 1 d
C6 C 0.4011(3) 1.0288(5) 0.5813(2) 0.0347(7) Uani 1 1 d
C7 C 0.2751(4) 1.1081(5) 0.5649(2) 0.0371(7) Uani 1 1 d
C8 C 0.1680(3) 1.0398(5) 0.5967(2) 0.0336(7) Uani 1 1 d
C9 C 0.1855(3) 0.8931(4) 0.64553(18) 0.0245(5) Uani 1 1 d
C10 C 0.5059(3) 0.4859(4) 1.05796(17) 0.0232(5) Uani 1 1 d
C11 C 0.5675(3) 0.4417(4) 0.99389(18) 0.0251(5) Uani 1 1 d
C12 C 0.4998(3) 0.5374(4) 0.93015(17) 0.0224(5) Uani 1 1 d
C13 C 0.0678(3) 0.5331(4) 1.07010(17) 0.0233(5) Uani 1 1 d
C14 C -0.0455(3) 0.5219(4) 1.01240(18) 0.0265(6) Uani 1 1 d
C15 C -0.0143(3) 0.6117(4) 0.94612(17) 0.0234(5) Uani 1 1 d
C16 C 0.3125(3) 1.0074(4) 1.12936(16) 0.0234(5) Uani 1 1 d
C17 C 0.2900(3) 1.1687(4) 1.09352(19) 0.0262(6) Uani 1 1 d
C18 C 0.2665(3) 1.1343(4) 1.01209(17) 0.0238(5) Uani 1 1 d
C19 C 0.5289(3) 0.9650(4) 0.87640(19) 0.0260(5) Uani 1 1 d
C20 C 0.4980(3) 1.1939(4) 0.79806(19) 0.0272(6) Uani 1 1 d
C21 C 0.3772(3) 1.1229(4) 0.8058(2) 0.0269(6) Uani 1 1 d
C22 C 0.7398(4) 1.1119(6) 0.8511(3) 0.0420(9) Uani 1 1 d
B B 0.3028(3) 0.6828(4) 1.07946(17) 0.0189(5) Uani 1 1 d
H1B H 0.323(4) 0.641(6) 1.139(2) 0.025(9) Uiso 1 1 d
H2A H 0.106(5) 0.393(6) 0.748(3) 0.042(12) Uiso 1 1 d
H2B H -0.002(4) 0.492(5) 0.779(2) 0.025(9) Uiso 1 1 d
H2C H 0.084(4) 0.378(6) 0.828(3) 0.028(10) Uiso 1 1 d
H3A H 0.420(5) 0.633(6) 0.721(3) 0.030(10) Uiso 1 1 d
H3B H 0.305(4) 0.560(5) 0.686(2) 0.017(8) Uiso 1 1 d
H5 H 0.491(4) 0.829(5) 0.634(3) 0.026(10) Uiso 1 1 d
H6 H 0.471(4) 1.066(6) 0.563(3) 0.029(10) Uiso 1 1 d
H7 H 0.261(4) 1.211(5) 0.538(3) 0.025(10) Uiso 1 1 d
H8 H 0.090(4) 1.091(5) 0.587(2) 0.027(10) Uiso 1 1 d
H9 H 0.119(4) 0.846(6) 0.664(2) 0.027(10) Uiso 1 1 d
H10 H 0.518(4) 0.442(5) 1.111(2) 0.025(9) Uiso 1 1 d
H11 H 0.633(4) 0.363(6) 0.998(2) 0.026(10) Uiso 1 1 d
H12 H 0.519(4) 0.548(5) 0.884(2) 0.015(8) Uiso 1 1 d
H13 H 0.082(3) 0.494(4) 1.1245(18) 0.005(6) Uiso 1 1 d
H14 H -0.128(4) 0.463(5) 1.009(2) 0.017(8) Uiso 1 1 d
H15 H -0.067(4) 0.637(5) 0.896(2) 0.014(8) Uiso 1 1 d
H16 H 0.327(4) 0.974(6) 1.181(3) 0.028(10) Uiso 1 1 d
H17 H 0.288(4) 1.262(6) 1.113(2) 0.022(9) Uiso 1 1 d
H18 H 0.243(5) 1.224(6) 0.965(3) 0.036(11) Uiso 1 1 d
H19 H 0.560(6) 0.880(7) 0.900(3) 0.048(13) Uiso 1 1 d
H20 H 0.524(5) 1.295(6) 0.770(3) 0.035(12) Uiso 1 1 d
H21 H 0.297(5) 1.150(6) 0.779(3) 0.034(11) Uiso 1 1 d
H22A H 0.768(7) 1.026(9) 0.822(4) 0.072(19) Uiso 1 1 d
H22B H 0.784(6) 1.118(7) 0.906(4) 0.055(15) Uiso 1 1 d
H22C H 0.764(7) 1.211(8) 0.825(4) 0.068(18) Uiso 1 1 d

loop_
_atom_site_aniso_label
_atom_site_aniso_U_11
_atom_site_aniso_U_22
_atom_site_aniso_U_33
_atom_site_aniso_U_23
_atom_site_aniso_U_13
_atom_site_aniso_U_12
Mo 0.01392(8) 0.01597(8) 0.01376(7) 0.00051(8) 0.00176(5) -0.00050(8)
Br 0.02037(12) 0.03551(15) 0.02012(12) 0.00064(10) 0.00230(8) 0.00119(10)
O1 0.0199(9) 0.0268(10) 0.0412(12) 0.0078(9) -0.0010(8) 0.0057(8)
N1 0.0172(9) 0.0204(9) 0.0177(9) 0.0014(8) 0.0029(7) 0.0002(7)
N2 0.0151(9) 0.0202(10) 0.0187(9) 0.0025(8) 0.0006(7) -0.0003(7)
N3 0.0173(9) 0.0209(10) 0.0169(9) 0.0025(8) 0.0029(7) -0.0018(7)
N4 0.0154(9) 0.0235(11) 0.0186(10) 0.0035(8) 0.0033(8) -0.0013(8)
N5 0.0194(9) 0.0211(9) 0.0178(9) -0.0008(8) 0.0027(7) -0.0016(8)
N6 0.0193(10) 0.0232(10) 0.0155(9) -0.0036(8) 0.0020(7) -0.0026(8)
N7 0.0169(9) 0.0194(9) 0.0185(9) -0.0005(8) 0.0038(7) -0.0025(7)
N8 0.0199(10) 0.0249(11) 0.0328(13) 0.0005(10) 0.0097(9) -0.0048(8)
N9 0.0194(10) 0.0183(9) 0.0165(9) -0.0009(7) 0.0010(7) 0.0013(7)
N10 0.0159(9) 0.0185(9) 0.0198(9) 0.0011(8) 0.0029(7) -0.0008(7)
C1 0.0185(10) 0.0163(10) 0.0173(10) -0.0002(8) -0.0009(8) 0.0010(8)
C2 0.0239(13) 0.0226(12) 0.0270(13) -0.0022(11) 0.0041(10) -0.0048(10)
C3 0.0209(12) 0.0214(11) 0.0173(11) -0.0010(9) 0.0056(9) 0.0026(9)
C4 0.0192(11) 0.0203(11) 0.0169(10) -0.0034(8) 0.0030(8) 0.0002(8)
C5 0.0173(12) 0.0288(13) 0.0299(14) 0.0005(11) 0.0070(10) 0.0008(10)
C6 0.0257(14) 0.0361(17) 0.0444(18) 0.0148(14) 0.0119(12) 0.0011(12)
C7 0.0352(17) 0.0354(17) 0.0395(18) 0.0168(14) 0.0026(13) 0.0007(13)
C8 0.0227(13) 0.0363(17) 0.0402(18) 0.0106(14) 0.0005(11) 0.0053(12)
C9 0.0186(12) 0.0275(13) 0.0269(13) 0.0028(10) 0.0024(9) -0.0015(9)
C10 0.0181(11) 0.0258(12) 0.0246(12) 0.0050(10) -0.0001(9) 0.0012(9)
C11 0.0182(11) 0.0244(12) 0.0319(14) 0.0037(11) 0.0013(10) 0.0050(9)
C12 0.0194(11) 0.0256(12) 0.0222(12) 0.0013(10) 0.0037(9) 0.0014(9)
C13 0.0210(12) 0.0248(12) 0.0251(12) 0.0025(10) 0.0067(9) -0.0042(9)
C14 0.0200(11) 0.0301(14) 0.0302(14) 0.0020(11) 0.0070(10) -0.0074(10)
C15 0.0160(11) 0.0292(13) 0.0247(13) -0.0016(10) 0.0026(9) -0.0027(9)
C16 0.0201(11) 0.0331(14) 0.0175(11) -0.0064(10) 0.0045(8) -0.0033(10)
C17 0.0291(14) 0.0238(13) 0.0270(14) -0.0100(11) 0.0082(11) -0.0021(10)
C18 0.0275(13) 0.0206(11) 0.0239(13) -0.0038(10) 0.0059(10) -0.0010(10)
C19 0.0202(12) 0.0254(13) 0.0322(14) 0.0060(11) 0.0040(10) -0.0018(10)
C20 0.0319(15) 0.0229(12) 0.0280(14) 0.0016(10) 0.0090(11) -0.0049(10)
C21 0.0258(13) 0.0219(12) 0.0319(15) 0.0024(11) 0.0010(10) -0.0025(10)
C22 0.0196(14) 0.044(2) 0.064(3) 0.0051(18) 0.0125(15) -0.0099(13)
B 0.0174(12) 0.0231(13) 0.0160(11) 0.0017(10) 0.0020(9) -0.0007(9)

loop_
_atom_type_symbol
_atom_type_description
_atom_type_scat_dispersion_real
_atom_type_scat_dispersion_imag
_atom_type_scat_source
C C 0.0033 0.0016 'International Tables Vol C Tables 4.2.6.8 and 6.1.1.4'
H H 0.0000 0.0000 'International Tables Vol C Tables 4.2.6.8 and 6.1.1.4'
B B 0.0013 0.0007 'International Tables Vol C Tables 4.2.6.8 and 6.1.1.4'
N N 0.0061 0.0033 'International Tables Vol C Tables 4.2.6.8 and 6.1.1.4'
O O 0.0106 0.0060 'International Tables Vol C Tables 4.2.6.8 and 6.1.1.4'
Br Br -0.2901 2.4595 'International Tables Vol C Tables 4.2.6.8 and 6.1.1.4'
Mo Mo -1.6832 0.6857 'International Tables Vol C Tables 4.2.6.8 and 6.1.1.4'

loop_
_geom_angle_atom_site_label_1
_geom_angle_atom_site_label_2
_geom_angle_atom_site_label_3
_geom_angle
N10 Mo C1 92.99(10)
N10 Mo N9 96.80(9)
C1 Mo N9 33.93(9)
N10 Mo N7 91.72(9)
C1 Mo N7 117.12(9)
N9 Mo N7 83.27(9)
N10 Mo N5 93.87(9)
C1 Mo N5 157.91(9)
N9 Mo N5 163.32(8)
N7 Mo N5 83.63(8)
N10 Mo N3 94.58(9)
C1 Mo N3 80.86(9)
N9 Mo N3 114.04(9)
N7 Mo N3 160.63(8)
N5 Mo N3 77.69(8)
N10 Mo N1 177.39(9)
C1 Mo N1 88.75(9)
N9 Mo N1 85.73(8)
N7 Mo N1 89.20(8)
N5 Mo N1 83.81(8)
N3 Mo N1 83.79(8)
C12 N1 N2 106.7(2)
C12 N1 Mo 133.25(19)
N2 N1 Mo 119.83(16)
C10 N2 N1 109.5(2)
C10 N2 B 129.1(2)
N1 N2 B 121.2(2)
C15 N3 N4 106.9(2)
C15 N3 Mo 132.16(19)
N4 N3 Mo 120.77(17)
C13 N4 N3 109.9(2)
C13 N4 B 129.1(2)
N3 N4 B 120.9(2)
C18 N5 N6 106.7(2)
C18 N5 Mo 131.17(19)
N6 N5 Mo 122.08(16)
C16 N6 N5 109.6(2)
C16 N6 B 129.3(2)
N5 N6 B 120.2(2)
C19 N7 C21 105.6(2)
C19 N7 Mo 127.56(19)
C21 N7 Mo 126.79(19)
C19 N8 C20 107.5(2)
C19 N8 C22 125.3(3)
C20 N8 C22 127.1(3)
C1 N9 C3 136.7(2)
C1 N9 Mo 72.58(15)
C3 N9 Mo 150.20(18)
O1 N10 Mo 178.8(2)
N9 C1 C2 135.6(3)
N9 C1 Mo 73.49(15)
C2 C1 Mo 150.8(2)
N9 C3 C4 111.8(2)
C5 C4 C9 119.3(3)
C5 C4 C3 119.7(2)
C9 C4 C3 121.0(2)
C6 C5 C4 120.4(3)
C5 C6 C7 120.0(3)
C8 C7 C6 120.0(3)
C7 C8 C9 120.4(3)
C8 C9 C4 119.9(3)
N2 C10 C11 108.4(2)
C10 C11 C12 105.1(2)
N1 C12 C11 110.3(2)
N4 C13 C14 107.8(2)
C13 C14 C15 105.9(2)
N3 C15 C14 109.4(2)
N6 C16 C17 108.5(3)
C16 C17 C18 105.1(3)
N5 C18 C17 110.0(3)
N7 C19 N8 111.0(3)
C21 C20 N8 106.3(3)
C20 C21 N7 109.6(3)
N4 B N2 108.4(2)
N4 B N6 106.1(2)
N2 B N6 109.2(2)

loop_
_geom_bond_atom_site_label_1
_geom_bond_atom_site_label_2
_geom_bond_distance
Mo N10 1.774(2)
Mo C1 2.117(2)
Mo N9 2.128(2)
Mo N7 2.185(2)
Mo N5 2.186(2)
Mo N3 2.203(2)
Mo N1 2.244(2)
O1 N10 1.196(3)
N1 C12 1.341(3)
N1 N2 1.365(3)
N2 C10 1.350(3)
N2 B 1.542(4)
N3 C15 1.346(3)
N3 N4 1.367(3)
N4 C13 1.352(3)
N4 B 1.537(4)
N5 C18 1.349(4)
N5 N6 1.357(3)
N6 C16 1.353(3)
N6 B 1.544(4)
N7 C19 1.324(4)
N7 C21 1.378(4)
N8 C19 1.351(4)
N8 C20 1.366(4)
N8 C22 1.463(4)
N9 C1 1.239(3)
N9 C3 1.470(3)
C1 C2 1.471(4)
C3 C4 1.502(4)
C4 C5 1.394(4)
C4 C9 1.406(4)
C5 C6 1.388(4)
C6 C7 1.393(5)
C7 C8 1.385(5)
C8 C9 1.389(4)
C10 C11 1.381(4)
C11 C12 1.391(4)
C13 C14 1.382(4)
C14 C15 1.399(4)
C16 C17 1.377(5)
C17 C18 1.392(4)
C20 C21 1.358(4)
